data_7202563
loop_
_publ_author_name
'Lavy, Tali'
'Kaftory, Menahem'

_publ_section_title
;
 Channels formation through photodimerization of guest molecules within
 solid inclusion compounds
;
_journal_issue 2
_journal_name_full CrystEngComm
_journal_page_first 123
_journal_paper_doi 10.1039/b615032b
_journal_volume 9
_journal_year 2007
_chemical_formula_moiety '(C30 H22 O2), (C10 H10 N2 O2)'
_chemical_formula_sum 'C20 H16 N O2'
_chemical_formula_weight 302.34
_chemical_name_common
;
1,1,6,6-tetraphenyl-2,4- hexadiyne-1,6-diol (3,7-
Diazatricyclo(4.2.2.22,5)dodeca-9,11-diene-4,8-dione) clathrate
;
_chemical_name_systematic
;
1,1,6,6-tetraphenyl-2,4- hexadiyne-1,6-diol
(3,7-Diazatricyclo[4.2.2.22,5]dodeca-9,11-diene-4,8-dione)
clathrate
;
_space_group_IT_number 2
_symmetry_cell_setting triclinic
_symmetry_space_group_name_Hall '-P 1'
_symmetry_space_group_name_H-M 'P -1'
_atom_sites_solution_hydrogens geom
_atom_sites_solution_primary direct
_atom_sites_solution_secondary difmap
_audit_creation_method SHELXL-97
_cell_angle_alpha 88.115(4)
_cell_angle_beta 76.675(4)
_cell_angle_gamma 86.030(8)
_cell_formula_units_Z 2
_cell_length_a 7.7433(9)
_cell_length_b 7.7868(8)
_cell_length_c 13.5188(17)
_cell_measurement_reflns_used 2565
_cell_measurement_temperature 293(2)
_cell_measurement_theta_max 25.028
_cell_measurement_theta_min 1.018
_cell_volume 791.16(16)
_computing_structure_refinement 'SHELXL-97 (Sheldrick, 1997)'
_computing_structure_solution 'SHELXS-97 (Sheldrick, 1990)'
_diffrn_ambient_temperature 293(2)
_diffrn_measured_fraction_theta_full 0.968
_diffrn_measured_fraction_theta_max 0.968
_diffrn_measurement_device_type KappaCCD
_diffrn_measurement_method CCD
_diffrn_radiation_monochromator graphite
_diffrn_radiation_source 'fine-focus sealed tube'
_diffrn_radiation_type MoK\a
_diffrn_radiation_wavelength 0.71073
_diffrn_reflns_av_R_equivalents 0.0477
_diffrn_reflns_av_sigmaI/netI 0.0718
_diffrn_reflns_limit_h_max 9
_diffrn_reflns_limit_h_min -8
_diffrn_reflns_limit_k_max 8
_diffrn_reflns_limit_k_min -9
_diffrn_reflns_limit_l_max 15
_diffrn_reflns_limit_l_min -15
_diffrn_reflns_number 4652
_diffrn_reflns_theta_full 25.02
_diffrn_reflns_theta_max 25.02
_diffrn_reflns_theta_min 2.62
_diffrn_standards_decay_% 0
_diffrn_standards_number 0
_exptl_absorpt_coefficient_mu 0.082
_exptl_absorpt_correction_T_max 0.9918
_exptl_absorpt_correction_T_min 0.9758
_exptl_absorpt_correction_type none
_exptl_absorpt_process_details none
_exptl_crystal_colour colorless
_exptl_crystal_density_diffrn 1.269
_exptl_crystal_density_method 'not measured'
_exptl_crystal_description prism
_exptl_crystal_F_000 318
_exptl_crystal_size_max 0.30
_exptl_crystal_size_mid 0.20
_exptl_crystal_size_min 0.10
_refine_diff_density_max 0.380
_refine_diff_density_min -0.258
_refine_diff_density_rms 0.061
_refine_ls_extinction_coef 0.50(13)
_refine_ls_extinction_expression Fc^*^=kFc[1+0.001xFc^2^\l^3^/sin(2\q)]^-1/4^
_refine_ls_extinction_method SHELXL
_refine_ls_goodness_of_fit_ref 1.093
_refine_ls_hydrogen_treatment mixed
_refine_ls_matrix_type full
_refine_ls_number_parameters 216
_refine_ls_number_reflns 2710
_refine_ls_number_restraints 20
_refine_ls_restrained_S_all 1.100
_refine_ls_R_factor_all 0.1293
_refine_ls_R_factor_gt 0.1001
_refine_ls_shift/su_max 0.000
_refine_ls_shift/su_mean 0.000
_refine_ls_structure_factor_coef Fsqd
_refine_ls_weighting_details 'calc w=1/[\s^2^(Fo^2^)+(0.2000P)^2^+0.2000P] where P=(Fo^2^+2Fc^2^)/3'
_refine_ls_weighting_scheme calc
_refine_ls_wR_factor_gt 0.2983
_refine_ls_wR_factor_ref 0.3199
_reflns_number_gt 1793
_reflns_number_total 2710
_reflns_threshold_expression >2sigma(I)
_cod_data_source_file b615032b.txt
_cod_data_source_block pyr102r12
_cod_depositor_comments
;
The following automatic conversions were performed:
'_symmetry_cell_setting' value 'Triclinic' changed to 'triclinic'
according to '/home/saulius/struct/CIF-dictionaries/cif_core.dic'
dictionary named 'cif_core.dic' version 2.4.1 from 2010-06-29.

Automatic conversion script
Id: cif_fix_enum 1527 2010-12-29 10:47:43Z saulius 
;
_cod_original_sg_symbol_H-M P-1
_cod_database_code 7202563

loop_
_symmetry_equiv_pos_as_xyz
'x, y, z'
'-x, -y, -z'

loop_
_atom_site_label
_atom_site_type_symbol
_atom_site_fract_x
_atom_site_fract_y
_atom_site_fract_z
_atom_site_U_iso_or_equiv
_atom_site_adp_type
_atom_site_occupancy
_atom_site_symmetry_multiplicity
_atom_site_calc_flag
_atom_site_refinement_flags
_atom_site_disorder_assembly
_atom_site_disorder_group
O1 O 0.8290(4) 0.1376(3) 0.2376(2) 0.0677(9) Uani 1 1 d . . .
H1O1 H 0.893(6) 0.123(6) 0.286(4) 0.089(14) Uiso 1 1 d . . .
C1 C 0.5349(5) 0.0054(5) 0.4485(3) 0.0649(10) Uani 1 1 d . . .
C2 C 0.5952(5) 0.0151(5) 0.3587(3) 0.0637(10) Uani 1 1 d . . .
C3 C 0.6869(4) 0.0262(4) 0.2500(2) 0.0560(9) Uani 1 1 d . . .
C4 C 0.7563(5) -0.1558(4) 0.2136(2) 0.0549(9) Uani 1 1 d . . .
C5 C 0.9310(5) -0.1901(5) 0.1610(3) 0.0660(11) Uani 1 1 d . . .
H5 H 1.0101 -0.1031 0.1497 0.079 Uiso 1 1 calc R . .
C6 C 0.9880(5) -0.3554(5) 0.1251(3) 0.0720(12) Uani 1 1 d . . .
H6 H 1.1051 -0.3781 0.0899 0.086 Uiso 1 1 calc R . .
C7 C 0.8737(6) -0.4829(5) 0.1411(3) 0.0717(12) Uani 1 1 d . . .
H7 H 0.9129 -0.5927 0.1171 0.086 Uiso 1 1 calc R . .
C8 C 0.6990(6) -0.4504(5) 0.1929(3) 0.0725(12) Uani 1 1 d . . .
H8 H 0.6206 -0.5380 0.2034 0.087 Uiso 1 1 calc R . .
C9 C 0.6415(5) -0.2877(5) 0.2291(3) 0.0657(11) Uani 1 1 d . . .
H9 H 0.5241 -0.2664 0.2642 0.079 Uiso 1 1 calc R . .
C10 C 0.5643(5) 0.1014(4) 0.1845(3) 0.0548(9) Uani 1 1 d . . .
C11 C 0.6389(5) 0.1437(5) 0.0827(3) 0.0649(11) Uani 1 1 d . . .
H11 H 0.7601 0.1218 0.0562 0.078 Uiso 1 1 calc R . .
C12 C 0.5335(6) 0.2175(6) 0.0218(3) 0.0748(12) Uani 1 1 d . . .
H12 H 0.5845 0.2480 -0.0451 0.090 Uiso 1 1 calc R . .
C13 C 0.3551(6) 0.2464(6) 0.0584(4) 0.0819(13) Uani 1 1 d . . .
H13 H 0.2848 0.2962 0.0166 0.098 Uiso 1 1 calc R . .
C14 C 0.2794(6) 0.2022(6) 0.1567(4) 0.0853(14) Uani 1 1 d . . .
H14 H 0.1574 0.2213 0.1814 0.102 Uiso 1 1 calc R . .
C15 C 0.3821(5) 0.1298(5) 0.2193(3) 0.0716(12) Uani 1 1 d . . .
H15 H 0.3288 0.0994 0.2859 0.086 Uiso 1 1 calc R . .
O2 O 0.0198(4) 0.8541(4) 0.6022(2) 0.0994(12) Uani 1 1 d D . .
N1 N 0.0243(7) 0.7336(5) 0.4529(2) 0.1292(19) Uani 1 1 d D . .
H1N1 H -0.104(10) 0.822(9) 0.435(6) 0.155 Uiso 1 1 d . . .
C16 C 0.0459(6) 0.7254(4) 0.5478(2) 0.0940(15) Uani 1 1 d D . .
C17 C 0.1034(8) 0.5504(5) 0.5845(3) 0.131(2) Uani 1 1 d D . .
H17 H 0.1466 0.5624 0.6465 0.157 Uiso 1 1 calc R . .
C18 C 0.2499(7) 0.4755(7) 0.5029(5) 0.159(3) Uani 1 1 d D . .
H18 H 0.3512 0.4214 0.5187 0.191 Uiso 1 1 calc R . .
C19 C 0.2339(7) 0.4870(7) 0.4082(4) 0.142(3) Uani 1 1 d D . .
H19 H 0.3220 0.4427 0.3547 0.171 Uiso 1 1 calc R . .
C20 C 0.0648(10) 0.5759(6) 0.3919(3) 0.153(3) Uani 1 1 d D . .
H20 H 0.0853 0.6114 0.3201 0.183 Uiso 1 1 calc R . .

loop_
_atom_site_aniso_label
_atom_site_aniso_U_11
_atom_site_aniso_U_22
_atom_site_aniso_U_33
_atom_site_aniso_U_23
_atom_site_aniso_U_13
_atom_site_aniso_U_12
O1 0.0769(17) 0.0661(17) 0.0616(17) -0.0023(12) -0.0178(13) -0.0084(12)
C1 0.081(2) 0.063(2) 0.0471(19) -0.0046(15) -0.0100(16) 0.0086(17)
C2 0.075(2) 0.063(2) 0.050(2) -0.0044(16) -0.0104(16) 0.0073(17)
C3 0.064(2) 0.057(2) 0.0434(18) -0.0039(14) -0.0054(14) 0.0001(15)
C4 0.070(2) 0.0538(19) 0.0374(17) 0.0008(13) -0.0082(14) 0.0073(15)
C5 0.066(2) 0.065(2) 0.061(2) -0.0051(17) -0.0045(16) 0.0014(16)
C6 0.074(2) 0.075(3) 0.059(2) -0.0062(18) -0.0037(18) 0.017(2)
C7 0.096(3) 0.060(2) 0.054(2) -0.0048(17) -0.0134(19) 0.018(2)
C8 0.089(3) 0.056(2) 0.068(2) 0.0004(18) -0.011(2) 0.0029(18)
C9 0.070(2) 0.064(2) 0.058(2) -0.0013(17) -0.0047(17) 0.0032(17)
C10 0.067(2) 0.0474(18) 0.0459(18) -0.0018(13) -0.0074(14) 0.0035(14)
C11 0.067(2) 0.075(2) 0.049(2) -0.0023(17) -0.0093(16) 0.0033(17)
C12 0.089(3) 0.078(3) 0.057(2) 0.0041(19) -0.018(2) -0.002(2)
C13 0.086(3) 0.086(3) 0.078(3) 0.003(2) -0.033(2) 0.010(2)
C14 0.074(3) 0.100(3) 0.077(3) -0.001(2) -0.014(2) 0.020(2)
C15 0.072(2) 0.078(3) 0.058(2) 0.0044(18) -0.0041(17) 0.0078(18)
O2 0.108(2) 0.126(3) 0.069(2) -0.0088(19) -0.0308(17) 0.005(2)
N1 0.168(5) 0.161(5) 0.062(3) -0.013(3) -0.040(3) 0.021(4)
C16 0.097(3) 0.124(4) 0.064(3) -0.011(3) -0.028(2) 0.009(3)
C17 0.160(6) 0.154(6) 0.091(4) -0.016(4) -0.068(4) 0.044(5)
C18 0.120(5) 0.192(8) 0.175(8) -0.077(7) -0.053(5) 0.030(5)
C19 0.111(5) 0.144(6) 0.145(7) -0.039(5) 0.036(4) -0.029(4)
C20 0.265(11) 0.136(6) 0.059(3) -0.007(3) -0.041(5) -0.006(7)

loop_
_atom_type_symbol
_atom_type_description
_atom_type_scat_dispersion_real
_atom_type_scat_dispersion_imag
_atom_type_scat_source
C C 0.0033 0.0016 'International Tables Vol C Tables 4.2.6.8 and 6.1.1.4'
H H 0.0000 0.0000 'International Tables Vol C Tables 4.2.6.8 and 6.1.1.4'
O O 0.0106 0.0060 'International Tables Vol C Tables 4.2.6.8 and 6.1.1.4'
N N 0.0061 0.0033 'International Tables Vol C Tables 4.2.6.8 and 6.1.1.4'

loop_
_geom_angle_atom_site_label_1
_geom_angle_atom_site_label_2
_geom_angle_atom_site_label_3
_geom_angle
_geom_angle_site_symmetry_1
_geom_angle_site_symmetry_3
_geom_angle_publ_flag
C3 O1 H1O1 114(3) . . ?
C2 C1 C1 179.7(6) . 2_656 ?
C1 C2 C3 174.5(4) . . ?
O1 C3 C2 109.6(3) . . ?
O1 C3 C10 106.6(3) . . ?
C2 C3 C10 112.2(3) . . ?
O1 C3 C4 111.0(3) . . ?
C2 C3 C4 108.4(3) . . ?
C10 C3 C4 109.0(3) . . ?
C9 C4 C5 118.7(3) . . ?
C9 C4 C3 119.9(3) . . ?
C5 C4 C3 121.3(3) . . ?
C4 C5 C6 119.9(4) . . ?
C4 C5 H5 120.0 . . ?
C6 C5 H5 120.0 . . ?
C7 C6 C5 120.5(4) . . ?
C7 C6 H6 119.8 . . ?
C5 C6 H6 119.8 . . ?
C6 C7 C8 120.2(4) . . ?
C6 C7 H7 119.9 . . ?
C8 C7 H7 119.9 . . ?
C9 C8 C7 119.8(4) . . ?
C9 C8 H8 120.1 . . ?
C7 C8 H8 120.1 . . ?
C8 C9 C4 120.9(4) . . ?
C8 C9 H9 119.6 . . ?
C4 C9 H9 119.6 . . ?
C15 C10 C11 117.9(3) . . ?
C15 C10 C3 123.7(3) . . ?
C11 C10 C3 118.4(3) . . ?
C12 C11 C10 120.2(3) . . ?
C12 C11 H11 119.9 . . ?
C10 C11 H11 119.9 . . ?
C13 C12 C11 120.7(4) . . ?
C13 C12 H12 119.7 . . ?
C11 C12 H12 119.7 . . ?
C12 C13 C14 119.9(4) . . ?
C12 C13 H13 120.0 . . ?
C14 C13 H13 120.0 . . ?
C13 C14 C15 120.5(4) . . ?
C13 C14 H14 119.8 . . ?
C15 C14 H14 119.8 . . ?
C14 C15 C10 120.7(4) . . ?
C14 C15 H15 119.6 . . ?
C10 C15 H15 119.6 . . ?
C16 N1 C20 118.35(19) . . ?
C16 N1 H1N1 118(4) . . ?
C20 N1 H1N1 112(3) . . ?
O2 C16 N1 121.7(2) . . ?
O2 C16 C17 122.5(2) . . ?
N1 C16 C17 115.77(17) . . ?
C18 C17 C16 107.7(2) . . ?
C18 C17 C20 109.8(4) . 2_566 ?
C16 C17 C20 110.3(4) . 2_566 ?
C18 C17 H17 109.6 . . ?
C16 C17 H17 109.6 . . ?
C20 C17 H17 109.6 2_566 . ?
C19 C18 C17 119.0(2) . . ?
C19 C18 H18 120.5 . . ?
C17 C18 H18 120.5 . . ?
C18 C19 C20 115.8(2) . . ?
C18 C19 H19 122.1 . . ?
C20 C19 H19 122.1 . . ?
N1 C20 C19 109.2(2) . . ?
N1 C20 C17 111.9(4) . 2_566 ?
C19 C20 C17 112.9(4) . 2_566 ?
N1 C20 H20 107.5 . . ?
C19 C20 H20 107.5 . . ?
C17 C20 H20 107.5 2_566 . ?

loop_
_geom_bond_atom_site_label_1
_geom_bond_atom_site_label_2
_geom_bond_distance
_geom_bond_site_symmetry_2
_geom_bond_publ_flag
O1 C3 1.424(4) . ?
O1 H1O1 0.91(5) . ?
C1 C2 1.197(5) . ?
C1 C1 1.375(7) 2_656 ?
C2 C3 1.481(5) . ?
C3 C10 1.518(5) . ?
C3 C4 1.535(5) . ?
C4 C9 1.384(5) . ?
C4 C5 1.388(5) . ?
C5 C6 1.397(5) . ?
C5 H5 0.9300 . ?
C6 C7 1.354(6) . ?
C6 H6 0.9300 . ?
C7 C8 1.383(6) . ?
C7 H7 0.9300 . ?
C8 C9 1.380(5) . ?
C8 H8 0.9300 . ?
C9 H9 0.9300 . ?
C10 C15 1.385(5) . ?
C10 C11 1.402(5) . ?
C11 C12 1.373(6) . ?
C11 H11 0.9300 . ?
C12 C13 1.361(6) . ?
C12 H12 0.9300 . ?
C13 C14 1.367(7) . ?
C13 H13 0.9300 . ?
C14 C15 1.373(6) . ?
C14 H14 0.9300 . ?
C15 H15 0.9300 . ?
O2 C16 1.240(2) . ?
N1 C16 1.330(2) . ?
N1 C20 1.477(2) . ?
N1 H1N1 1.23(8) . ?
C16 C17 1.508(2) . ?
C17 C18 1.490(3) . ?
C17 C20 1.652(8) 2_566 ?
C17 H17 0.9800 . ?
C18 C19 1.313(3) . ?
C18 H18 0.9300 . ?
C19 C20 1.497(3) . ?
C19 H19 0.9300 . ?
C20 C17 1.652(8) 2_566 ?
C20 H20 0.9800 . ?

loop_
_geom_torsion_atom_site_label_1
_geom_torsion_atom_site_label_2
_geom_torsion_atom_site_label_3
_geom_torsion_atom_site_label_4
_geom_torsion
_geom_torsion_site_symmetry_1
_geom_torsion_site_symmetry_2
_geom_torsion_site_symmetry_3
_geom_torsion_site_symmetry_4
_geom_torsion_publ_flag
C1 C1 C2 C3 147(100) 2_656 . . . ?
C1 C2 C3 O1 -42(4) . . . . ?
C1 C2 C3 C10 -160(4) . . . . ?
C1 C2 C3 C4 80(4) . . . . ?
O1 C3 C4 C9 173.3(3) . . . . ?
C2 C3 C4 C9 52.8(4) . . . . ?
C10 C3 C4 C9 -69.6(4) . . . . ?
O1 C3 C4 C5 -9.7(4) . . . . ?
C2 C3 C4 C5 -130.2(4) . . . . ?
C10 C3 C4 C5 107.4(4) . . . . ?
C9 C4 C5 C6 -0.2(5) . . . . ?
C3 C4 C5 C6 -177.2(3) . . . . ?
C4 C5 C6 C7 0.1(6) . . . . ?
C5 C6 C7 C8 0.3(6) . . . . ?
C6 C7 C8 C9 -0.5(6) . . . . ?
C7 C8 C9 C4 0.3(6) . . . . ?
C5 C4 C9 C8 0.0(6) . . . . ?
C3 C4 C9 C8 177.0(3) . . . . ?
O1 C3 C10 C15 -129.9(4) . . . . ?
C2 C3 C10 C15 -9.9(5) . . . . ?
C4 C3 C10 C15 110.2(4) . . . . ?
O1 C3 C10 C11 50.5(4) . . . . ?
C2 C3 C10 C11 170.5(3) . . . . ?
C4 C3 C10 C11 -69.3(4) . . . . ?
C15 C10 C11 C12 2.6(5) . . . . ?
C3 C10 C11 C12 -177.8(3) . . . . ?
C10 C11 C12 C13 -1.7(6) . . . . ?
C11 C12 C13 C14 0.1(7) . . . . ?
C12 C13 C14 C15 0.5(7) . . . . ?
C13 C14 C15 C10 0.5(7) . . . . ?
C11 C10 C15 C14 -2.1(6) . . . . ?
C3 C10 C15 C14 178.4(4) . . . . ?
C20 N1 C16 O2 177.7(5) . . . . ?
C20 N1 C16 C17 -2.5(7) . . . . ?
O2 C16 C17 C18 -134.7(4) . . . . ?
N1 C16 C17 C18 45.5(5) . . . . ?
O2 C16 C17 C20 105.4(5) . . . 2_566 ?
N1 C16 C17 C20 -74.4(5) . . . 2_566 ?
C16 C17 C18 C19 -44.5(6) . . . . ?
C20 C17 C18 C19 75.7(6) 2_566 . . . ?
C17 C18 C19 C20 -0.3(7) . . . . ?
C16 N1 C20 C19 -43.0(6) . . . . ?
C16 N1 C20 C17 82.9(5) . . . 2_566 ?
C18 C19 C20 N1 44.4(6) . . . . ?
C18 C19 C20 C17 -80.9(5) . . . 2_566 ?
